data_7034399
loop_
_publ_author_name
'Wang, Qiang'
'Venneri, Shari'
'Zarrabi, Niloofar'
'Wang, Hongfeng'
'Desplanches, C\'edric'
'L\'etard, Jean-Fran\,cois'
'Seda, Takele'
'Pilkington, Melanie'

_publ_section_title
;
 Stereochemistry for engineering spin crossover: structures and magnetic
 properties of a homochiral vs. racemic [Fe(N3O2)(CN)2] complex.
;
_journal_issue 15
_journal_name_full 'Dalton transactions (Cambridge, England : 2003)'
_journal_page_first 6711
_journal_page_last 6714
_journal_paper_doi 10.1039/c5dt00357a
_journal_volume 44
_journal_year 2015
_chemical_absolute_configuration syn
_chemical_formula_moiety 'C29 H29 Fe N5 O2, 0.5(C4 H10 O), C2 H3 N'
_chemical_formula_sum 'C33 H37 Fe N6 O2.5'
_chemical_formula_weight 613.53
_chemical_name_systematic
;
 ?
;
_space_group_crystal_system monoclinic
_space_group_IT_number 4
_space_group_name_Hall 'P 2yb'
_space_group_name_H-M_alt 'P 1 21 1'
_symmetry_space_group_name_Hall 'P 2yb'
_symmetry_space_group_name_H-M 'P 1 21 1'
_atom_sites_solution_hydrogens geom
_audit_creation_method SHELXL-2013
_audit_update_record
;
2014-09-19 deposited with the CCDC.
2015-03-13 downloaded from the CCDC.
;
_cell_angle_alpha 90
_cell_angle_beta 100.195(4)
_cell_angle_gamma 90
_cell_formula_units_Z 4
_cell_length_a 14.3466(19)
_cell_length_b 10.7143(12)
_cell_length_c 21.144(3)
_cell_measurement_reflns_used 9907
_cell_measurement_temperature 250(2)
_cell_measurement_theta_max 26.42
_cell_measurement_theta_min 2.39
_cell_volume 3198.8(7)
_computing_cell_refinement 'Bruker SAINT'
_computing_data_collection 'Bruker APEX2'
_computing_data_reduction 'Bruker SAINT'
_computing_molecular_graphics 'Bruker SHELXTL'
_computing_publication_material 'Bruker SHELXTL'
_computing_structure_refinement 'SHELXL-97 (Sheldrick, 2008)'
_computing_structure_solution 'SHELXS-97 (Sheldrick, 2008)'
_diffrn_ambient_temperature 250(2)
_diffrn_measured_fraction_theta_full 0.999
_diffrn_measured_fraction_theta_max 0.999
_diffrn_measurement_device_type 'Bruker APEX-II CCD'
_diffrn_measurement_method '\f and \w scans'
_diffrn_radiation_monochromator graphite
_diffrn_radiation_source 'fine-focus sealed tube'
_diffrn_radiation_type MoK\a
_diffrn_radiation_wavelength 0.71073
_diffrn_reflns_av_R_equivalents 0.0567
_diffrn_reflns_av_unetI/netI 0.0791
_diffrn_reflns_Laue_measured_fraction_full 0.999
_diffrn_reflns_Laue_measured_fraction_max 0.999
_diffrn_reflns_limit_h_max 17
_diffrn_reflns_limit_h_min -17
_diffrn_reflns_limit_k_max 13
_diffrn_reflns_limit_k_min -13
_diffrn_reflns_limit_l_max 26
_diffrn_reflns_limit_l_min -26
_diffrn_reflns_number 36907
_diffrn_reflns_point_group_measured_fraction_full 0.980
_diffrn_reflns_point_group_measured_fraction_max 0.972
_diffrn_reflns_theta_full 25.242
_diffrn_reflns_theta_max 26.000
_diffrn_reflns_theta_min 1.881
_exptl_absorpt_coefficient_mu 0.512
_exptl_absorpt_correction_T_max 0.7454
_exptl_absorpt_correction_T_min 0.6514
_exptl_absorpt_correction_type multi-scan
_exptl_absorpt_process_details Bruker-SADABs
_exptl_crystal_colour blue
_exptl_crystal_density_diffrn 1.274
_exptl_crystal_description plate
_exptl_crystal_F_000 1292
_exptl_crystal_size_max 0.44
_exptl_crystal_size_mid 0.09
_exptl_crystal_size_min 0.07
_refine_diff_density_max 0.745
_refine_diff_density_min -0.499
_refine_diff_density_rms 0.120
_refine_ls_abs_structure_details
;
 Flack x determined using 3278 quotients [(I+)-(I-)]/[(I+)+(I-)]
 (Parsons and Flack (2004), Acta Cryst. A60, s61).
;
_refine_ls_abs_structure_Flack 0.144(12)
_refine_ls_extinction_method none
_refine_ls_goodness_of_fit_ref 1.099
_refine_ls_hydrogen_treatment constr
_refine_ls_matrix_type full
_refine_ls_number_parameters 744
_refine_ls_number_reflns 12208
_refine_ls_number_restraints 9
_refine_ls_restrained_S_all 1.112
_refine_ls_R_factor_all 0.1100
_refine_ls_R_factor_gt 0.0761
_refine_ls_shift/su_max 0.003
_refine_ls_shift/su_mean 0.000
_refine_ls_structure_factor_coef Fsqd
_refine_ls_weighting_details 'w=1/[\s^2^(Fo^2^)+(0.0672P)^2^+3.6858P] where P=(Fo^2^+2Fc^2^)/3'
_refine_ls_weighting_scheme calc
_refine_ls_wR_factor_gt 0.1557
_refine_ls_wR_factor_ref 0.1758
_reflns_Friedel_coverage 0.841
_reflns_Friedel_fraction_full 0.958
_reflns_Friedel_fraction_max 0.941
_reflns_number_gt 9109
_reflns_number_total 12208
_reflns_threshold_expression 'I > 2\s(I)'
_cod_data_source_file c5dt00357a2.cif
_cod_data_source_block qwe145dec09250K_0m
_cod_depositor_comments 'Adding full bibliography for 7034399--7034400.cif.'
_cod_database_code 7034399
_shelx_space_group_comment
;
The symmetry employed for this shelxl refinement is uniquely defined
by the following loop, which should always be used as a source of
symmetry information in preference to the above space-group names.
They are only intended as comments.
;
_shelxl_version_number 2013-3

loop_
_space_group_symop_operation_xyz
'x, y, z'
'-x, y+1/2, -z'

loop_
_atom_site_label
_atom_site_type_symbol
_atom_site_fract_x
_atom_site_fract_y
_atom_site_fract_z
_atom_site_U_iso_or_equiv
_atom_site_adp_type
_atom_site_occupancy
_atom_site_site_symmetry_order
_atom_site_calc_flag
_atom_site_refinement_flags_posn
_atom_site_refinement_flags_adp
Fe1 Fe 0.85616(7) 0.18833(8) 0.63461(5) 0.0274(3) Uani 1 1 d . .
Fe2 Fe 0.13787(8) 0.65888(9) 0.86298(6) 0.0356(4) Uani 1 1 d . .
N1 N 0.9543(4) 0.1684(7) 0.7049(3) 0.0313(16) Uani 1 1 d . .
N2 N 0.9255(6) 0.0403(7) 0.6042(4) 0.043(2) Uani 1 1 d . .
N3 N 0.8231(5) 0.3187(7) 0.6916(3) 0.0322(17) Uani 1 1 d . .
N4 N 0.9735(6) 0.3600(8) 0.5590(4) 0.051(2) Uani 1 1 d . .
N5 N 0.7211(7) -0.0008(10) 0.6875(4) 0.058(3) Uani 1 1 d . .
N6 N 0.0371(5) 0.6656(7) 0.7821(3) 0.0298(15) Uani 1 1 d . .
N7 N 0.1776(5) 0.5178(7) 0.8014(4) 0.0336(17) Uani 1 1 d . .
N8 N 0.0439(5) 0.8041(7) 0.8791(3) 0.0322(17) Uani 1 1 d . .
N9 N 0.0436(7) 0.4508(11) 0.9426(5) 0.070(3) Uani 1 1 d . .
N10 N 0.2669(7) 0.8540(9) 0.8022(5) 0.061(3) Uani 1 1 d . .
N12 N 0.5640(9) 0.8451(14) 0.7515(8) 0.126(5) Uani 1 1 d D .
N13 N 0.2472(10) 0.1370(13) -0.0387(7) 0.119(5) Uani 1 1 d D .
O1 O 0.8200(4) 0.1566(7) 0.4867(3) 0.063(2) Uani 1 1 d . .
O2 O 0.7233(4) 0.2711(6) 0.5762(3) 0.0368(15) Uani 1 1 d . .
O3 O 0.2780(4) 0.5553(6) 0.9199(3) 0.0396(16) Uani 1 1 d . .
O4 O 0.2009(4) 0.7515(5) 0.9689(2) 0.0326(12) Uani 1 1 d . .
O5 O 0.2770(6) 0.0869(10) 0.6142(4) 0.093(3) Uani 1 1 d D .
C2 C 0.9563(6) 0.2434(8) 0.7568(4) 0.034(2) Uani 1 1 d . .
C3 C 1.0285(7) 0.2316(9) 0.8099(4) 0.045(3) Uani 1 1 d . .
H3 H 1.0297 0.2824 0.8457 0.054 Uiso 1 1 calc R U
C4 C 1.0986(7) 0.1432(11) 0.8086(5) 0.060(3) Uani 1 1 d . .
H4 H 1.1489 0.1360 0.8427 0.072 Uiso 1 1 calc R U
C5 C 1.0927(7) 0.0658(10) 0.7559(6) 0.055(3) Uani 1 1 d . .
H5 H 1.1372 0.0026 0.7562 0.066 Uiso 1 1 calc R U
C6 C 1.0219(6) 0.0804(9) 0.7025(5) 0.041(2) Uani 1 1 d . .
C7 C 1.0003(7) 0.0069(8) 0.6422(5) 0.046(3) Uani 1 1 d . .
C8 C 1.0680(8) -0.0964(9) 0.6329(6) 0.060(3) Uani 1 1 d . .
H8A H 1.0560 -0.1227 0.5888 0.090 Uiso 1 1 calc R U
H8B H 1.0592 -0.1657 0.6600 0.090 Uiso 1 1 calc R U
H8C H 1.1319 -0.0666 0.6439 0.090 Uiso 1 1 calc R U
C9 C 0.8835(10) -0.0301(9) 0.5440(5) 0.066(3) Uani 1 1 d . .
H9A H 0.9230 -0.1019 0.5396 0.079 Uiso 1 1 calc R U
H9B H 0.8213 -0.0607 0.5484 0.079 Uiso 1 1 calc R U
C10 C 0.8745(8) 0.0464(12) 0.4849(6) 0.068(3) Uani 1 1 d . .
H10A H 0.9373 0.0695 0.4781 0.081 Uiso 1 1 calc R U
H10B H 0.8455 -0.0039 0.4486 0.081 Uiso 1 1 calc R U
C11 C 0.7188(6) 0.1366(10) 0.4848(5) 0.052(3) Uani 1 1 d . .
H11 H 0.7089 0.0689 0.5141 0.062 Uiso 1 1 calc R U
C12 C 0.6729(6) 0.1048(9) 0.4170(5) 0.043(3) Uani 1 1 d . .
C13 C 0.6989(7) 0.1672(11) 0.3631(5) 0.054(3) Uani 1 1 d . .
H13 H 0.7476 0.2256 0.3694 0.065 Uiso 1 1 calc R U
C14 C 0.6525(8) 0.1416(13) 0.3021(5) 0.064(3) Uani 1 1 d . .
H14 H 0.6694 0.1839 0.2674 0.077 Uiso 1 1 calc R U
C15 C 0.5823(8) 0.0555(12) 0.2917(6) 0.065(3) Uani 1 1 d . .
H15 H 0.5512 0.0391 0.2501 0.078 Uiso 1 1 calc R U
C16 C 0.5576(8) -0.0064(11) 0.3419(5) 0.061(3) Uani 1 1 d . .
H16 H 0.5104 -0.0667 0.3341 0.074 Uiso 1 1 calc R U
C17 C 0.6009(7) 0.0177(9) 0.4046(5) 0.047(2) Uani 1 1 d . .
H17 H 0.5814 -0.0248 0.4384 0.056 Uiso 1 1 calc R U
C18 C 0.6850(6) 0.2596(8) 0.5083(4) 0.032(2) Uani 1 1 d . .
H18 H 0.7099 0.3279 0.4853 0.038 Uiso 1 1 calc R U
C19 C 0.5781(6) 0.2682(8) 0.4963(4) 0.035(2) Uani 1 1 d . .
C20 C 0.5320(7) 0.3401(9) 0.4452(4) 0.047(2) Uani 1 1 d . .
H20 H 0.5669 0.3886 0.4214 0.057 Uiso 1 1 calc R U
C21 C 0.4331(8) 0.3390(12) 0.4299(5) 0.064(3) Uani 1 1 d . .
H21 H 0.4020 0.3872 0.3961 0.076 Uiso 1 1 calc R U
C22 C 0.3830(8) 0.2674(13) 0.4647(6) 0.076(4) Uani 1 1 d . .
H22 H 0.3173 0.2658 0.4541 0.091 Uiso 1 1 calc R U
C23 C 0.4285(7) 0.1958(12) 0.5161(5) 0.066(3) Uani 1 1 d . .
H23 H 0.3933 0.1467 0.5395 0.080 Uiso 1 1 calc R U
C24 C 0.5260(6) 0.1982(9) 0.5323(4) 0.051(2) Uani 1 1 d . .
H24 H 0.5565 0.1526 0.5673 0.061 Uiso 1 1 calc R U
C25 C 0.7192(6) 0.3970(7) 0.5994(4) 0.038(2) Uani 1 1 d . .
H25A H 0.6575 0.4333 0.5837 0.046 Uiso 1 1 calc R U
H25B H 0.7671 0.4482 0.5849 0.046 Uiso 1 1 calc R U
C26 C 0.7369(7) 0.3892(9) 0.6710(5) 0.039(2) Uani 1 1 d . .
H26A H 0.7434 0.4724 0.6893 0.046 Uiso 1 1 calc R U
H26B H 0.6841 0.3483 0.6854 0.046 Uiso 1 1 calc R U
C27 C 0.8767(6) 0.3324(9) 0.7477(4) 0.035(2) Uani 1 1 d . .
C28 C 0.8608(7) 0.4183(10) 0.8002(5) 0.049(3) Uani 1 1 d . .
H28A H 0.8182 0.4837 0.7827 0.073 Uiso 1 1 calc R U
H28B H 0.9201 0.4540 0.8202 0.073 Uiso 1 1 calc R U
H28C H 0.8338 0.3726 0.8316 0.073 Uiso 1 1 calc R U
C29 C 0.7693(7) 0.0692(10) 0.6676(4) 0.035(2) Uani 1 1 d . .
C30 C 0.9299(7) 0.2996(9) 0.5869(5) 0.035(2) Uani 1 1 d . .
C31 C 0.0426(6) 0.5867(8) 0.7327(4) 0.033(2) Uani 1 1 d . .
C32 C -0.0243(6) 0.5890(9) 0.6769(4) 0.038(2) Uani 1 1 d . .
H32 H -0.0199 0.5350 0.6431 0.045 Uiso 1 1 calc R U
C33 C -0.0984(6) 0.6742(11) 0.6727(4) 0.049(2) Uani 1 1 d . .
H33 H -0.1443 0.6773 0.6356 0.059 Uiso 1 1 calc R U
C34 C -0.1043(6) 0.7543(9) 0.7232(5) 0.043(2) Uani 1 1 d . .
H34 H -0.1537 0.8113 0.7208 0.052 Uiso 1 1 calc R U
C35 C -0.0341(6) 0.7470(8) 0.7776(4) 0.0304(19) Uani 1 1 d . .
C36 C -0.0272(6) 0.8294(8) 0.8349(4) 0.035(2) Uani 1 1 d . .
C37 C -0.1015(7) 0.9291(9) 0.8365(5) 0.047(2) Uani 1 1 d . .
H37A H -0.1486 0.8986 0.8598 0.071 Uiso 1 1 calc R U
H37B H -0.1310 0.9495 0.7934 0.071 Uiso 1 1 calc R U
H37C H -0.0722 1.0024 0.8574 0.071 Uiso 1 1 calc R U
C38 C 0.0647(7) 0.8777(9) 0.9385(4) 0.043(2) Uani 1 1 d . .
H38A H 0.0060 0.9055 0.9506 0.052 Uiso 1 1 calc R U
H38B H 0.1014 0.9508 0.9314 0.052 Uiso 1 1 calc R U
C39 C 0.1200(7) 0.7993(10) 0.9922(4) 0.045(2) Uani 1 1 d . .
H39A H 0.1398 0.8500 1.0302 0.054 Uiso 1 1 calc R U
H39B H 0.0811 0.7313 1.0032 0.054 Uiso 1 1 calc R U
C40 C 0.2586(5) 0.6693(9) 1.0126(4) 0.035(2) Uani 1 1 d . .
H40 H 0.2193 0.6003 1.0232 0.042 Uiso 1 1 calc R U
C41 C 0.3052(6) 0.7316(9) 1.0738(4) 0.036(2) Uani 1 1 d . .
C42 C 0.3475(7) 0.8457(9) 1.0728(5) 0.052(2) Uani 1 1 d . .
H42 H 0.3445 0.8877 1.0340 0.062 Uiso 1 1 calc R U
C43 C 0.3953(8) 0.8997(11) 1.1298(6) 0.067(3) Uani 1 1 d . .
H43 H 0.4248 0.9769 1.1293 0.080 Uiso 1 1 calc R U
C44 C 0.3977(8) 0.8348(14) 1.1873(6) 0.067(3) Uani 1 1 d . .
H44 H 0.4292 0.8697 1.2254 0.081 Uiso 1 1 calc R U
C45 C 0.3558(7) 0.7234(12) 1.1890(5) 0.057(3) Uani 1 1 d . .
H45 H 0.3578 0.6823 1.2280 0.068 Uiso 1 1 calc R U
C46 C 0.3094(7) 0.6696(11) 1.1325(4) 0.045(2) Uani 1 1 d . .
H46 H 0.2811 0.5918 1.1335 0.054 Uiso 1 1 calc R U
C47 C 0.3330(6) 0.6167(8) 0.9744(4) 0.036(2) Uani 1 1 d . .
H47 H 0.3690 0.6855 0.9599 0.043 Uiso 1 1 calc R U
C48 C 0.4000(6) 0.5281(8) 1.0158(4) 0.034(2) Uani 1 1 d . .
C49 C 0.3694(7) 0.4104(9) 1.0286(5) 0.053(3) Uani 1 1 d . .
H49 H 0.3085 0.3851 1.0103 0.063 Uiso 1 1 calc R U
C50 C 0.4283(9) 0.3291(10) 1.0684(5) 0.068(3) Uani 1 1 d . .
H50 H 0.4071 0.2499 1.0768 0.081 Uiso 1 1 calc R U
C51 C 0.5185(9) 0.3669(12) 1.0953(6) 0.072(3) Uani 1 1 d . .
H51 H 0.5582 0.3130 1.1221 0.086 Uiso 1 1 calc R U
C52 C 0.5496(8) 0.4817(14) 1.0828(5) 0.068(4) Uani 1 1 d . .
H52 H 0.6102 0.5067 1.1016 0.081 Uiso 1 1 calc R U
C53 C 0.4910(7) 0.5637(11) 1.0417(5) 0.054(3) Uani 1 1 d . .
H53 H 0.5136 0.6415 1.0320 0.065 Uiso 1 1 calc R U
C54 C 0.3311(6) 0.5132(8) 0.8731(4) 0.038(2) Uani 1 1 d . .
H54A H 0.3832 0.4606 0.8930 0.046 Uiso 1 1 calc R U
H54B H 0.3567 0.5837 0.8530 0.046 Uiso 1 1 calc R U
C55 C 0.2629(7) 0.4400(10) 0.8238(5) 0.041(2) Uani 1 1 d . .
H55A H 0.2932 0.4184 0.7877 0.050 Uiso 1 1 calc R U
H55B H 0.2448 0.3633 0.8428 0.050 Uiso 1 1 calc R U
C56 C 0.1272(6) 0.5038(9) 0.7455(4) 0.032(2) Uani 1 1 d . .
C57 C 0.1481(7) 0.4107(9) 0.6971(4) 0.043(2) Uani 1 1 d . .
H57A H 0.2114 0.4232 0.6895 0.064 Uiso 1 1 calc R U
H57B H 0.1041 0.4215 0.6577 0.064 Uiso 1 1 calc R U
H57C H 0.1423 0.3278 0.7132 0.064 Uiso 1 1 calc R U
C58 C 0.2241(8) 0.7883(10) 0.8262(5) 0.043(3) Uani 1 1 d . .
C59 C 0.0720(7) 0.5266(10) 0.9140(5) 0.043(3) Uani 1 1 d . .
C60 C 0.2069(10) 0.1508(15) 0.0006(8) 0.104(4) Uani 1 1 d D .
C61 C 0.1594(9) 0.1669(15) 0.0540(7) 0.104(4) Uani 1 1 d D .
H61A H 0.1156 0.0995 0.0551 0.156 Uiso 1 1 calc R U
H61B H 0.1257 0.2447 0.0497 0.156 Uiso 1 1 calc R U
H61C H 0.2051 0.1672 0.0931 0.156 Uiso 1 1 calc R U
C62 C 0.1594(10) 0.1262(15) 0.5212(6) 0.102(2) Uani 1 1 d D .
H62A H 0.1993 0.1475 0.4909 0.153 Uiso 1 1 calc R U
H62B H 0.0987 0.1651 0.5088 0.153 Uiso 1 1 calc R U
H62C H 0.1516 0.0372 0.5220 0.153 Uiso 1 1 calc R U
C63 C 0.2044(9) 0.1713(17) 0.5872(6) 0.102(2) Uani 1 1 d D .
H63A H 0.2309 0.2538 0.5841 0.122 Uiso 1 1 calc R U
H63B H 0.1569 0.1765 0.6145 0.122 Uiso 1 1 calc R U
C64 C 0.3168(9) 0.1387(15) 0.6775(6) 0.102(2) Uani 1 1 d D .
H64A H 0.3325 0.2260 0.6734 0.122 Uiso 1 1 calc R U
H64B H 0.2708 0.1325 0.7059 0.122 Uiso 1 1 calc R U
C65 C 0.3994(9) 0.0703(15) 0.7032(7) 0.102(2) Uani 1 1 d D .
H65A H 0.3883 -0.0170 0.6948 0.153 Uiso 1 1 calc R U
H65B H 0.4147 0.0838 0.7488 0.153 Uiso 1 1 calc R U
H65C H 0.4511 0.0977 0.6835 0.153 Uiso 1 1 calc R U
C66 C 0.6265(12) 0.7604(17) 0.7679(9) 0.120(4) Uani 1 1 d D .
C67 C 0.6866(11) 0.6725(16) 0.7839(8) 0.120(4) Uani 1 1 d D .
H67A H 0.7495 0.7065 0.7914 0.180 Uiso 1 1 calc R U
H67B H 0.6808 0.6121 0.7498 0.180 Uiso 1 1 calc R U
H67C H 0.6744 0.6329 0.8223 0.180 Uiso 1 1 calc R U

loop_
_atom_site_aniso_label
_atom_site_aniso_U_11
_atom_site_aniso_U_22
_atom_site_aniso_U_33
_atom_site_aniso_U_23
_atom_site_aniso_U_13
_atom_site_aniso_U_12
Fe1 0.0261(6) 0.0285(7) 0.0267(6) -0.0015(6) 0.0021(5) -0.0026(5)
Fe2 0.0388(7) 0.0318(8) 0.0386(7) -0.0061(6) 0.0132(6) -0.0027(6)
N1 0.031(3) 0.030(4) 0.032(4) 0.004(3) 0.001(3) -0.001(3)
N2 0.048(5) 0.032(4) 0.052(5) -0.003(4) 0.016(4) -0.006(4)
N3 0.029(4) 0.037(4) 0.030(4) -0.002(3) 0.005(3) -0.005(3)
N4 0.053(5) 0.050(5) 0.054(5) -0.001(4) 0.017(4) -0.011(4)
N5 0.054(6) 0.067(6) 0.050(6) -0.005(5) 0.003(5) -0.018(5)
N6 0.033(3) 0.031(4) 0.025(3) -0.002(3) 0.005(3) -0.006(3)
N7 0.040(4) 0.026(4) 0.035(4) -0.003(3) 0.008(4) -0.001(3)
N8 0.037(4) 0.034(4) 0.025(4) -0.002(3) 0.006(3) 0.000(3)
N9 0.067(7) 0.077(7) 0.073(7) -0.021(6) 0.034(6) -0.024(6)
N10 0.055(6) 0.054(6) 0.076(7) 0.012(5) 0.013(5) 0.002(5)
N12 0.102(10) 0.110(10) 0.173(14) 0.061(10) 0.043(10) 0.029(8)
N13 0.109(10) 0.115(10) 0.130(11) -0.048(9) 0.012(9) -0.009(8)
O1 0.032(3) 0.073(5) 0.078(5) -0.032(4) -0.004(3) 0.008(3)
O2 0.041(4) 0.033(3) 0.033(3) -0.004(3) -0.005(3) 0.009(3)
O3 0.027(3) 0.056(4) 0.035(4) -0.007(3) 0.003(3) -0.003(3)
O4 0.039(3) 0.034(3) 0.025(3) 0.001(2) 0.004(2) 0.004(2)
O5 0.080(6) 0.127(8) 0.070(6) -0.002(5) 0.009(5) -0.025(6)
C2 0.028(5) 0.036(5) 0.033(5) 0.003(4) -0.005(4) -0.010(4)
C3 0.041(5) 0.051(6) 0.037(5) 0.004(4) -0.008(4) -0.010(5)
C4 0.053(6) 0.060(8) 0.056(7) 0.025(6) -0.018(5) -0.019(6)
C5 0.035(6) 0.048(6) 0.081(8) 0.022(6) 0.008(6) 0.001(5)
C6 0.028(5) 0.032(5) 0.062(7) 0.011(5) 0.007(4) 0.001(4)
C7 0.053(6) 0.025(5) 0.068(7) -0.001(5) 0.034(6) -0.001(5)
C8 0.065(7) 0.035(5) 0.086(8) 0.008(5) 0.030(6) 0.010(5)
C9 0.127(11) 0.028(5) 0.050(7) -0.015(5) 0.035(7) 0.007(6)
C10 0.057(7) 0.074(8) 0.071(8) -0.019(6) 0.007(6) 0.017(6)
C11 0.033(5) 0.052(6) 0.062(7) -0.013(5) -0.014(5) 0.010(4)
C12 0.034(5) 0.043(6) 0.050(6) -0.023(5) 0.001(4) 0.015(4)
C13 0.040(5) 0.051(7) 0.075(8) -0.013(6) 0.018(5) -0.008(5)
C14 0.071(7) 0.083(8) 0.046(6) -0.010(6) 0.027(6) 0.006(7)
C15 0.065(8) 0.080(8) 0.048(7) -0.012(6) 0.007(6) 0.001(7)
C16 0.060(7) 0.074(8) 0.045(6) -0.017(6) -0.006(5) -0.016(6)
C17 0.047(6) 0.053(6) 0.040(5) -0.002(5) 0.005(4) 0.002(5)
C18 0.035(5) 0.035(5) 0.023(4) -0.004(4) 0.001(4) 0.000(4)
C19 0.035(5) 0.038(5) 0.030(5) -0.001(4) -0.002(4) 0.004(4)
C20 0.053(6) 0.048(5) 0.037(5) 0.003(4) -0.004(4) 0.014(5)
C21 0.058(7) 0.087(9) 0.039(6) -0.007(6) -0.008(5) 0.027(7)
C22 0.034(6) 0.100(9) 0.090(9) -0.029(8) 0.000(6) 0.022(6)
C23 0.043(5) 0.082(8) 0.078(7) 0.004(7) 0.020(5) -0.001(6)
C24 0.043(5) 0.054(6) 0.055(6) 0.008(5) 0.009(4) -0.003(5)
C25 0.044(5) 0.028(4) 0.038(5) -0.005(4) -0.004(4) 0.007(4)
C26 0.037(5) 0.034(5) 0.049(6) -0.006(4) 0.019(5) 0.003(4)
C27 0.043(5) 0.039(5) 0.028(5) -0.004(4) 0.015(4) -0.011(4)
C28 0.049(6) 0.057(7) 0.040(6) -0.006(5) 0.007(5) 0.002(5)
C29 0.031(5) 0.047(6) 0.027(5) -0.006(4) 0.004(4) 0.005(5)
C30 0.038(5) 0.028(5) 0.037(5) -0.005(4) 0.003(4) -0.007(4)
C31 0.043(5) 0.031(5) 0.027(5) -0.004(4) 0.013(4) -0.010(4)
C32 0.046(5) 0.032(5) 0.031(5) -0.008(4) -0.004(4) -0.010(4)
C33 0.051(5) 0.051(6) 0.036(5) 0.004(5) -0.015(4) -0.011(5)
C34 0.036(5) 0.040(5) 0.048(6) 0.003(5) -0.010(4) 0.000(4)
C35 0.035(5) 0.035(5) 0.022(4) -0.001(3) 0.009(4) -0.002(4)
C36 0.038(5) 0.030(5) 0.037(5) 0.003(4) 0.006(4) -0.004(4)
C37 0.042(6) 0.048(6) 0.051(6) 0.000(5) 0.003(5) 0.013(4)
C38 0.056(6) 0.039(5) 0.031(5) -0.012(4) -0.003(4) 0.007(5)
C39 0.043(5) 0.055(6) 0.037(5) -0.014(5) 0.005(4) 0.011(5)
C40 0.034(4) 0.048(5) 0.025(4) 0.003(4) 0.008(3) -0.001(4)
C41 0.030(5) 0.042(5) 0.035(5) 0.002(4) 0.004(4) -0.006(4)
C42 0.048(6) 0.052(6) 0.054(6) -0.008(5) 0.008(5) -0.005(5)
C43 0.067(7) 0.056(7) 0.077(8) -0.023(6) 0.012(6) -0.023(6)
C44 0.054(7) 0.102(10) 0.045(7) -0.029(7) 0.006(5) -0.007(7)
C45 0.059(7) 0.083(9) 0.025(5) -0.002(5) 0.001(4) -0.004(6)
C46 0.053(5) 0.043(6) 0.040(5) -0.009(5) 0.007(4) 0.008(5)
C47 0.039(5) 0.042(5) 0.026(5) 0.002(4) 0.005(4) -0.005(4)
C48 0.029(4) 0.048(5) 0.027(4) -0.009(4) 0.007(4) 0.003(4)
C49 0.062(6) 0.043(5) 0.048(6) -0.007(4) -0.003(5) 0.007(5)
C50 0.083(9) 0.052(6) 0.067(8) 0.000(6) 0.009(7) 0.014(6)
C51 0.077(9) 0.076(8) 0.060(7) 0.005(6) 0.009(6) 0.040(7)
C52 0.042(6) 0.102(11) 0.057(7) 0.006(7) 0.004(5) 0.027(7)
C53 0.050(6) 0.068(7) 0.045(6) -0.003(5) 0.011(5) -0.005(5)
C54 0.030(4) 0.046(5) 0.039(5) -0.003(4) 0.007(4) 0.009(4)
C55 0.047(6) 0.042(5) 0.031(5) -0.009(4) -0.002(4) 0.004(5)
C56 0.037(5) 0.035(5) 0.024(5) 0.000(4) 0.004(4) -0.007(4)
C57 0.054(6) 0.041(5) 0.034(5) -0.017(4) 0.010(5) -0.006(5)
C58 0.051(6) 0.039(6) 0.039(6) 0.002(5) 0.008(5) 0.003(5)
C59 0.032(5) 0.048(6) 0.051(7) -0.025(5) 0.016(5) -0.010(5)
C60 0.075(6) 0.103(8) 0.139(10) -0.057(8) 0.031(6) -0.014(6)
C61 0.075(6) 0.103(8) 0.139(10) -0.057(8) 0.031(6) -0.014(6)
C62 0.080(5) 0.129(7) 0.101(5) 0.003(5) 0.027(4) 0.008(5)
C63 0.080(5) 0.129(7) 0.101(5) 0.003(5) 0.027(4) 0.008(5)
C64 0.080(5) 0.129(7) 0.101(5) 0.003(5) 0.027(4) 0.008(5)
C65 0.080(5) 0.129(7) 0.101(5) 0.003(5) 0.027(4) 0.008(5)
C66 0.127(13) 0.116(12) 0.133(10) 0.023(9) 0.069(10) -0.027(8)
C67 0.127(13) 0.116(12) 0.133(10) 0.023(9) 0.069(10) -0.027(8)

loop_
_atom_type_symbol
_atom_type_description
_atom_type_scat_dispersion_real
_atom_type_scat_dispersion_imag
_atom_type_scat_source
C C 0.0033 0.0016 'International Tables Vol C Tables 4.2.6.8 and 6.1.1.4'
H H 0.0000 0.0000 'International Tables Vol C Tables 4.2.6.8 and 6.1.1.4'
N N 0.0061 0.0033 'International Tables Vol C Tables 4.2.6.8 and 6.1.1.4'
O O 0.0106 0.0060 'International Tables Vol C Tables 4.2.6.8 and 6.1.1.4'
Fe Fe 0.3463 0.8444 'International Tables Vol C Tables 4.2.6.8 and 6.1.1.4'

loop_
_geom_angle_atom_site_label_1
_geom_angle_atom_site_label_2
_geom_angle_atom_site_label_3
_geom_angle
N1 Fe1 N3 79.8(3)
N1 Fe1 C30 94.5(4)
N3 Fe1 C30 95.3(4)
N1 Fe1 C29 94.5(3)
N3 Fe1 C29 90.4(3)
C30 Fe1 C29 170.1(4)
N1 Fe1 N2 79.7(4)
N3 Fe1 N2 159.4(3)
C30 Fe1 N2 88.5(3)
C29 Fe1 N2 89.0(3)
N1 Fe1 O2 157.3(3)
N3 Fe1 O2 77.5(3)
C30 Fe1 O2 87.7(3)
C29 Fe1 O2 85.6(3)
N2 Fe1 O2 123.0(3)
N6 Fe2 C58 92.4(3)
N6 Fe2 C59 98.0(3)
C58 Fe2 C59 169.6(4)
N6 Fe2 N8 74.5(3)
C58 Fe2 N8 90.4(4)
C59 Fe2 N8 93.2(3)
N6 Fe2 N7 74.9(3)
C58 Fe2 N7 90.2(3)
C59 Fe2 N7 91.6(3)
N8 Fe2 N7 149.4(3)
C2 N1 C6 121.7(7)
C2 N1 Fe1 118.7(6)
C6 N1 Fe1 119.5(6)
C7 N2 C9 123.9(9)
C7 N2 Fe1 115.1(7)
C9 N2 Fe1 120.7(7)
C27 N3 C26 123.3(8)
C27 N3 Fe1 118.2(6)
C26 N3 Fe1 118.3(6)
C35 N6 C31 120.1(7)
C35 N6 Fe2 120.2(6)
C31 N6 Fe2 119.7(6)
C56 N7 C55 121.8(8)
C56 N7 Fe2 118.5(6)
C55 N7 Fe2 119.7(6)
C36 N8 C38 121.5(8)
C36 N8 Fe2 118.9(6)
C38 N8 Fe2 119.5(6)
C10 O1 C11 115.2(8)
C25 O2 C18 112.7(6)
C25 O2 Fe1 105.2(5)
C18 O2 Fe1 130.0(5)
C54 O3 C47 114.7(6)
C40 O4 C39 114.3(6)
C63 O5 C64 105.4(10)
N1 C2 C3 120.4(9)
N1 C2 C27 111.9(7)
C3 C2 C27 127.7(9)
C4 C3 C2 118.9(10)
C4 C3 H3 120.5
C2 C3 H3 120.5
C5 C4 C3 119.2(9)
C5 C4 H4 120.4
C3 C4 H4 120.4
C4 C5 C6 121.4(10)
C4 C5 H5 119.3
C6 C5 H5 119.3
N1 C6 C5 118.2(10)
N1 C6 C7 110.9(8)
C5 C6 C7 130.6(10)
N2 C7 C6 114.7(8)
N2 C7 C8 127.9(10)
C6 C7 C8 117.4(10)
C7 C8 H8A 109.5
C7 C8 H8B 109.5
H8A C8 H8B 109.5
C7 C8 H8C 109.5
H8A C8 H8C 109.5
H8B C8 H8C 109.5
C10 C9 N2 113.4(8)
C10 C9 H9A 108.9
N2 C9 H9A 108.9
C10 C9 H9B 108.9
N2 C9 H9B 108.9
H9A C9 H9B 107.7
O1 C10 C9 113.9(9)
O1 C10 H10A 108.8
C9 C10 H10A 108.8
O1 C10 H10B 108.8
C9 C10 H10B 108.8
H10A C10 H10B 107.7
O1 C11 C12 108.9(8)
O1 C11 C18 103.7(7)
C12 C11 C18 113.4(8)
O1 C11 H11 110.2
C12 C11 H11 110.2
C18 C11 H11 110.2
C17 C12 C13 117.2(9)
C17 C12 C11 121.3(10)
C13 C12 C11 121.5(9)
C14 C13 C12 120.4(10)
C14 C13 H13 119.8
C12 C13 H13 119.8
C15 C14 C13 120.8(12)
C15 C14 H14 119.6
C13 C14 H14 119.6
C16 C15 C14 119.8(11)
C16 C15 H15 120.1
C14 C15 H15 120.1
C15 C16 C17 121.7(10)
C15 C16 H16 119.1
C17 C16 H16 119.1
C12 C17 C16 120.0(10)
C12 C17 H17 120.0
C16 C17 H17 120.0
O2 C18 C19 110.9(7)
O2 C18 C11 108.1(7)
C19 C18 C11 111.8(7)
O2 C18 H18 108.7
C19 C18 H18 108.7
C11 C18 H18 108.7
C24 C19 C20 119.9(8)
C24 C19 C18 120.5(7)
C20 C19 C18 119.4(8)
C19 C20 C21 119.8(10)
C19 C20 H20 120.1
C21 C20 H20 120.1
C22 C21 C20 119.6(10)
C22 C21 H21 120.2
C20 C21 H21 120.2
C21 C22 C23 121.0(10)
C21 C22 H22 119.5
C23 C22 H22 119.5
C24 C23 C22 119.8(11)
C24 C23 H23 120.1
C22 C23 H23 120.1
C19 C24 C23 119.9(9)
C19 C24 H24 120.1
C23 C24 H24 120.1
O2 C25 C26 106.4(7)
O2 C25 H25A 110.4
C26 C25 H25A 110.4
O2 C25 H25B 110.4
C26 C25 H25B 110.4
H25A C25 H25B 108.6
N3 C26 C25 108.4(7)
N3 C26 H26A 110.0
C25 C26 H26A 110.0
N3 C26 H26B 110.0
C25 C26 H26B 110.0
H26A C26 H26B 108.4
N3 C27 C2 111.4(8)
N3 C27 C28 127.2(9)
C2 C27 C28 121.3(8)
C27 C28 H28A 109.5
C27 C28 H28B 109.5
H28A C28 H28B 109.5
C27 C28 H28C 109.5
H28A C28 H28C 109.5
H28B C28 H28C 109.5
N5 C29 Fe1 178.3(9)
N4 C30 Fe1 177.8(9)
N6 C31 C32 121.3(9)
N6 C31 C56 112.8(7)
C32 C31 C56 126.0(8)
C31 C32 C33 118.3(8)
C31 C32 H32 120.8
C33 C32 H32 120.8
C34 C33 C32 120.4(8)
C34 C33 H33 119.8
C32 C33 H33 119.8
C33 C34 C35 118.0(9)
C33 C34 H34 121.0
C35 C34 H34 121.0
N6 C35 C34 121.9(8)
N6 C35 C36 113.0(7)
C34 C35 C36 125.1(8)
N8 C36 C35 113.4(8)
N8 C36 C37 127.3(8)
C35 C36 C37 119.4(8)
C36 C37 H37A 109.5
C36 C37 H37B 109.5
H37A C37 H37B 109.5
C36 C37 H37C 109.5
H37A C37 H37C 109.5
H37B C37 H37C 109.5
N8 C38 C39 110.1(7)
N8 C38 H38A 109.6
C39 C38 H38A 109.6
N8 C38 H38B 109.6
C39 C38 H38B 109.6
H38A C38 H38B 108.2
O4 C39 C38 106.8(8)
O4 C39 H39A 110.4
C38 C39 H39A 110.4
O4 C39 H39B 110.4
C38 C39 H39B 110.4
H39A C39 H39B 108.6
O4 C40 C41 113.6(7)
O4 C40 C47 105.2(6)
C41 C40 C47 111.5(7)
O4 C40 H40 108.8
C41 C40 H40 108.8
C47 C40 H40 108.8
C42 C41 C46 119.3(9)
C42 C41 C40 120.9(8)
C46 C41 C40 119.7(8)
C41 C42 C43 120.5(10)
C41 C42 H42 119.8
C43 C42 H42 119.8
C44 C43 C42 118.4(10)
C44 C43 H43 120.8
C42 C43 H43 120.8
C45 C44 C43 121.7(10)
C45 C44 H44 119.1
C43 C44 H44 119.1
C44 C45 C46 119.7(11)
C44 C45 H45 120.1
C46 C45 H45 120.1
C45 C46 C41 120.4(10)
C45 C46 H46 119.8
C41 C46 H46 119.8
O3 C47 C48 112.3(7)
O3 C47 C40 104.6(7)
C48 C47 C40 110.6(6)
O3 C47 H47 109.7
C48 C47 H47 109.7
C40 C47 H47 109.7
C49 C48 C53 119.2(9)
C49 C48 C47 119.7(8)
C53 C48 C47 121.1(9)
C48 C49 C50 120.8(10)
C48 C49 H49 119.6
C50 C49 H49 119.6
C51 C50 C49 119.5(11)
C51 C50 H50 120.3
C49 C50 H50 120.3
C52 C51 C50 120.3(11)
C52 C51 H51 119.8
C50 C51 H51 119.8
C51 C52 C53 120.6(12)
C51 C52 H52 119.7
C53 C52 H52 119.7
C48 C53 C52 119.6(11)
C48 C53 H53 120.2
C52 C53 H53 120.2
O3 C54 C55 106.4(7)
O3 C54 H54A 110.4
C55 C54 H54A 110.4
O3 C54 H54B 110.4
C55 C54 H54B 110.4
H54A C54 H54B 108.6
N7 C55 C54 108.8(8)
N7 C55 H55A 109.9
C54 C55 H55A 109.9
N7 C55 H55B 109.9
C54 C55 H55B 109.9
H55A C55 H55B 108.3
N7 C56 C31 114.0(8)
N7 C56 C57 124.1(8)
C31 C56 C57 121.8(8)
C56 C57 H57A 109.5
C56 C57 H57B 109.5
H57A C57 H57B 109.5
C56 C57 H57C 109.5
H57A C57 H57C 109.5
H57B C57 H57C 109.5
N10 C58 Fe2 174.7(10)
N9 C59 Fe2 174.4(10)
N13 C60 C61 176.8(19)
C60 C61 H61A 109.5
C60 C61 H61B 109.5
H61A C61 H61B 109.5
C60 C61 H61C 109.5
H61A C61 H61C 109.5
H61B C61 H61C 109.5
C63 C62 H62A 109.5
C63 C62 H62B 109.5
H62A C62 H62B 109.5
C63 C62 H62C 109.5
H62A C62 H62C 109.5
H62B C62 H62C 109.5
O5 C63 C62 109.4(12)
O5 C63 H63A 109.8
C62 C63 H63A 109.8
O5 C63 H63B 109.8
C62 C63 H63B 109.8
H63A C63 H63B 108.2
C65 C64 O5 108.5(12)
C65 C64 H64A 110.0
O5 C64 H64A 110.0
C65 C64 H64B 110.0
O5 C64 H64B 110.0
H64A C64 H64B 108.4
C64 C65 H65A 109.5
C64 C65 H65B 109.5
H65A C65 H65B 109.5
C64 C65 H65C 109.5
H65A C65 H65C 109.5
H65B C65 H65C 109.5
N12 C66 C67 178(2)
C66 C67 H67A 109.5
C66 C67 H67B 109.5
H67A C67 H67B 109.5
C66 C67 H67C 109.5
H67A C67 H67C 109.5
H67B C67 H67C 109.5

loop_
_geom_bond_atom_site_label_1
_geom_bond_atom_site_label_2
_geom_bond_distance
Fe1 N1 1.869(6)
Fe1 N3 1.957(7)
Fe1 C30 1.984(10)
Fe1 C29 1.994(10)
Fe1 N2 2.036(8)
Fe1 O2 2.261(6)
Fe2 N6 2.036(6)
Fe2 C58 2.097(11)
Fe2 C59 2.104(12)
Fe2 N8 2.125(7)
Fe2 N7 2.137(7)
N1 C2 1.356(11)
N1 C6 1.360(11)
N2 C7 1.274(13)
N2 C9 1.510(13)
N3 C27 1.303(11)
N3 C26 1.449(11)
N4 C30 1.136(12)
N5 C29 1.149(12)
N6 C35 1.335(11)
N6 C31 1.357(11)
N7 C56 1.280(11)
N7 C55 1.488(12)
N8 C36 1.284(11)
N8 C38 1.468(11)
N9 C59 1.130(14)
N10 C58 1.113(13)
N12 C66 1.279(17)
N13 C60 1.104(14)
O1 C10 1.420(13)
O1 C11 1.462(11)
O2 C25 1.439(9)
O2 C18 1.449(9)
O3 C54 1.424(9)
O3 C47 1.436(10)
O4 C40 1.429(10)
O4 C39 1.433(10)
O5 C63 1.421(14)
O5 C64 1.468(14)
C2 C3 1.392(12)
C2 C27 1.475(13)
C3 C4 1.385(15)
C3 H3 0.9300
C4 C5 1.378(15)
C4 H4 0.9300
C5 C6 1.387(14)
C5 H5 0.9300
C6 C7 1.484(14)
C7 C8 1.508(13)
C8 H8A 0.9600
C8 H8B 0.9600
C8 H8C 0.9600
C9 C10 1.480(15)
C9 H9A 0.9700
C9 H9B 0.9700
C10 H10A 0.9700
C10 H10B 0.9700
C11 C12 1.507(13)
C11 C18 1.518(12)
C11 H11 0.9800
C12 C17 1.382(13)
C12 C13 1.427(14)
C13 C14 1.370(15)
C13 H13 0.9300
C14 C15 1.354(16)
C14 H14 0.9300
C15 C16 1.351(15)
C15 H15 0.9300
C16 C17 1.386(13)
C16 H16 0.9300
C17 H17 0.9300
C18 C19 1.512(11)
C18 H18 0.9800
C19 C24 1.379(12)
C19 C20 1.394(12)
C20 C21 1.399(14)
C20 H20 0.9300
C21 C22 1.354(17)
C21 H21 0.9300
C22 C23 1.395(16)
C22 H22 0.9300
C23 C24 1.380(12)
C23 H23 0.9300
C24 H24 0.9300
C25 C26 1.493(12)
C25 H25A 0.9700
C25 H25B 0.9700
C26 H26A 0.9700
C26 H26B 0.9700
C27 C28 1.491(13)
C28 H28A 0.9600
C28 H28B 0.9600
C28 H28C 0.9600
C31 C32 1.382(12)
C31 C56 1.490(13)
C32 C33 1.392(13)
C32 H32 0.9300
C33 C34 1.384(13)
C33 H33 0.9300
C34 C35 1.390(11)
C34 H34 0.9300
C35 C36 1.489(12)
C36 C37 1.514(12)
C37 H37A 0.9600
C37 H37B 0.9600
C37 H37C 0.9600
C38 C39 1.518(13)
C38 H38A 0.9700
C38 H38B 0.9700
C39 H39A 0.9700
C39 H39B 0.9700
C40 C41 1.505(12)
C40 C47 1.553(11)
C40 H40 0.9800
C41 C42 1.366(13)
C41 C46 1.398(12)
C42 C43 1.402(14)
C42 H42 0.9300
C43 C44 1.396(16)
C43 H43 0.9300
C44 C45 1.340(17)
C44 H44 0.9300
C45 C46 1.387(13)
C45 H45 0.9300
C46 H46 0.9300
C47 C48 1.514(12)
C47 H47 0.9800
C48 C49 1.377(13)
C48 C53 1.378(13)
C49 C50 1.389(14)
C49 H49 0.9300
C50 C51 1.380(16)
C50 H50 0.9300
C51 C52 1.350(18)
C51 H51 0.9300
C52 C53 1.405(15)
C52 H52 0.9300
C53 H53 0.9300
C54 C55 1.517(12)
C54 H54A 0.9700
C54 H54B 0.9700
C55 H55A 0.9700
C55 H55B 0.9700
C56 C57 1.496(12)
C57 H57A 0.9600
C57 H57B 0.9600
C57 H57C 0.9600
C60 C61 1.428(16)
C61 H61A 0.9600
C61 H61B 0.9600
C61 H61C 0.9600
C62 C63 1.509(15)
C62 H62A 0.9600
C62 H62B 0.9600
C62 H62C 0.9600
C63 H63A 0.9700
C63 H63B 0.9700
C64 C65 1.417(15)
C64 H64A 0.9700
C64 H64B 0.9700
C65 H65A 0.9600
C65 H65B 0.9600
C65 H65C 0.9600
C66 C67 1.281(17)
C67 H67A 0.9600
C67 H67B 0.9600
C67 H67C 0.9600
